data_4088775
loop_
_publ_author_name
'Sommer, Michael G.'
'Marinova, Sofiya'
'Krafft, Michael J.'
'Urankar, Damijana'
'Schweinfurth, David'
'Bubrin, Martina'
'Ko\<smrlj, Janez'
'Sarkar, Biprajit'

_publ_section_title
;
 Ruthenium Azocarboxamide Half-Sandwich Complexes: Influence of the
 Coordination Mode on the Electronic Structure and Activity in Base-Free
 Transfer Hydrogenation Catalysis
;
_journal_issue 17
_journal_name_full Organometallics
_journal_page_first 2840
_journal_paper_doi 10.1021/acs.organomet.6b00424
_journal_volume 35
_journal_year 2016
_chemical_formula_moiety 'C22 H24 Cl N4 O Ru, F6 P'
_chemical_formula_sum 'C22 H24 Cl F6 N4 O P Ru'
_chemical_formula_weight 641.94
_space_group_IT_number 14
_space_group_name_Hall '-P 2ybc'
_space_group_name_H-M_alt 'P 1 21/c 1'
_symmetry_cell_setting monoclinic
_symmetry_space_group_name_H-M 'P 1 21/c 1'
_atom_sites_solution_hydrogens geom
_atom_sites_solution_primary direct
_atom_sites_solution_secondary difmap
_audit_creation_method SHELXL-97
_cell_angle_alpha 90.00
_cell_angle_beta 116.098(4)
_cell_angle_gamma 90.00
_cell_formula_units_Z 4
_cell_length_a 13.1561(13)
_cell_length_b 14.4015(16)
_cell_length_c 14.2142(15)
_cell_measurement_reflns_used 2831
_cell_measurement_temperature 100(2)
_cell_measurement_theta_max 25.10
_cell_measurement_theta_min 1.72
_cell_volume 2418.5(4)
_computing_cell_refinement 'Bruker APEX II Software Suite, 2008'
_computing_data_collection 'Bruker APEX II Software Suite, 2008'
_computing_data_reduction 'Bruker APEX II Software Suite, 2008'
_computing_structure_refinement 'SHELXL-97 (Sheldrick, 1997)'
_computing_structure_solution 'SHELXS-97 (Sheldrick, 1990)'
_diffrn_ambient_temperature 100(2)
_diffrn_measured_fraction_theta_full 1.000
_diffrn_measured_fraction_theta_max 0.997
_diffrn_measurement_device_type 'Bruker Kappa APEX II Duo'
_diffrn_measurement_method 'Omega + Phi Scans'
_diffrn_radiation_monochromator graphite
_diffrn_radiation_source 'fine-focus sealed tube'
_diffrn_radiation_type MoK\a
_diffrn_radiation_wavelength 0.71073
_diffrn_reflns_av_R_equivalents 0.1247
_diffrn_reflns_av_sigmaI/netI 0.0943
_diffrn_reflns_limit_h_max 15
_diffrn_reflns_limit_h_min -15
_diffrn_reflns_limit_k_max 17
_diffrn_reflns_limit_k_min -17
_diffrn_reflns_limit_l_max 16
_diffrn_reflns_limit_l_min -16
_diffrn_reflns_number 29765
_diffrn_reflns_theta_full 25.00
_diffrn_reflns_theta_max 25.10
_diffrn_reflns_theta_min 1.72
_diffrn_standards_decay_% 0
_diffrn_standards_interval_count 0
_diffrn_standards_number 0
_exptl_absorpt_coefficient_mu 0.896
_exptl_absorpt_correction_T_max 0.9669
_exptl_absorpt_correction_T_min 0.9100
_exptl_absorpt_correction_type numerical
_exptl_absorpt_process_details 'Blessing, 1995'
_exptl_crystal_colour brown
_exptl_crystal_density_diffrn 1.763
_exptl_crystal_density_method 'not measured'
_exptl_crystal_description plates
_exptl_crystal_F_000 1288
_exptl_crystal_size_max 0.10
_exptl_crystal_size_mid 0.08
_exptl_crystal_size_min 0.02
_refine_diff_density_max 0.692
_refine_diff_density_min -0.506
_refine_diff_density_rms 0.121
_refine_ls_extinction_method none
_refine_ls_goodness_of_fit_ref 1.013
_refine_ls_hydrogen_treatment mixed
_refine_ls_matrix_type full
_refine_ls_number_parameters 325
_refine_ls_number_reflns 4304
_refine_ls_number_restraints 0
_refine_ls_restrained_S_all 1.013
_refine_ls_R_factor_all 0.0920
_refine_ls_R_factor_gt 0.0427
_refine_ls_shift/su_max 0.001
_refine_ls_shift/su_mean 0.000
_refine_ls_structure_factor_coef Fsqd
_refine_ls_weighting_details 'calc w=1/[\s^2^(Fo^2^)+(0.0214P)^2^+0.0000P] where P=(Fo^2^+2Fc^2^)/3'
_refine_ls_weighting_scheme calc
_refine_ls_wR_factor_gt 0.0585
_refine_ls_wR_factor_ref 0.0678
_reflns_number_gt 2831
_reflns_number_total 4304
_reflns_threshold_expression >2sigma(I)
_cod_data_source_file om6b00424_si_002.cif
_cod_data_source_block ac83
_cod_original_sg_symbol_H-M 'P 21/c'
_cod_database_code 4088775

loop_
_symmetry_equiv_pos_as_xyz
'x, y, z'
'-x, y+1/2, -z+1/2'
'-x, -y, -z'
'x, -y-1/2, z-1/2'

loop_
_atom_site_label
_atom_site_type_symbol
_atom_site_fract_x
_atom_site_fract_y
_atom_site_fract_z
_atom_site_U_iso_or_equiv
_atom_site_adp_type
_atom_site_occupancy
_atom_site_symmetry_multiplicity
_atom_site_calc_flag
_atom_site_refinement_flags
Ru1 Ru 1.27910(3) 0.46889(3) 0.25779(3) 0.00969(10) Uani 1 1 d .
Cl1 Cl 1.39391(9) 0.58210(8) 0.38047(8) 0.0168(3) Uani 1 1 d .
P1 P 0.83548(10) 0.63485(9) 0.18287(9) 0.0170(3) Uani 1 1 d .
F1 F 0.8623(2) 0.71121(19) 0.1166(2) 0.0324(7) Uani 1 1 d .
F2 F 0.8656(2) 0.55525(17) 0.12131(18) 0.0256(7) Uani 1 1 d .
F3 F 0.8062(2) 0.71515(17) 0.2451(2) 0.0260(7) Uani 1 1 d .
F4 F 0.7071(2) 0.6339(2) 0.0973(2) 0.0331(8) Uani 1 1 d .
F5 F 0.9650(2) 0.6374(2) 0.2681(2) 0.0420(8) Uani 1 1 d .
O1 O 1.4649(2) 0.3102(2) 0.2235(2) 0.0189(8) Uani 1 1 d .
N4 N 1.2468(3) 0.4256(2) 0.3812(3) 0.0098(8) Uani 1 1 d .
N2 N 1.3994(3) 0.3740(2) 0.3355(3) 0.0109(8) Uani 1 1 d .
F6 F 0.8084(3) 0.55870(18) 0.2487(2) 0.0485(9) Uani 1 1 d .
N3 N 1.5946(3) 0.3606(2) 0.3858(3) 0.0123(9) Uani 1 1 d .
H3A H 1.5984 0.3843 0.4443 0.015 Uiso 1 1 calc R
C6 C 1.1699(4) 0.4596(3) 0.4101(3) 0.0157(10) Uani 1 1 d .
H6A H 1.1139 0.5013 0.3646 0.019 Uiso 1 1 calc R
N1 N 1.4091(3) 0.3356(2) 0.4202(3) 0.0131(9) Uani 1 1 d .
C24 C 1.1174(3) 0.5368(3) 0.1518(3) 0.0145(10) Uani 1 1 d .
H24A H 1.0714 0.5689 0.1823 0.017 Uiso 1 1 calc R
C20 C 1.2901(3) 0.5386(3) 0.1224(3) 0.0128(10) Uani 1 1 d .
C10 C 1.6987(4) 0.3437(3) 0.3805(3) 0.0127(10) Uani 1 1 d .
C21 C 1.2749(4) 0.4428(3) 0.1027(3) 0.0153(12) Uani 1 1 d .
H21A H 1.3384 0.4066 0.0999 0.018 Uiso 1 1 calc R
C22 C 1.1860(4) 0.3932(3) 0.1102(3) 0.0154(11) Uani 1 1 d .
H22A H 1.1881 0.3237 0.1108 0.019 Uiso 1 1 calc R
C25 C 1.2064(3) 0.5844(3) 0.1445(3) 0.0141(11) Uani 1 1 d .
H25A H 1.2224 0.6494 0.1720 0.017 Uiso 1 1 calc R
C28 C 1.4988(3) 0.5433(3) 0.1652(4) 0.0265(12) Uani 1 1 d .
H28A H 1.5187 0.5276 0.2383 0.040 Uiso 1 1 calc R
H28B H 1.5575 0.5835 0.1623 0.040 Uiso 1 1 calc R
H28C H 1.4931 0.4863 0.1256 0.040 Uiso 1 1 calc R
C26 C 1.0147(3) 0.3867(3) 0.1473(4) 0.0184(11) Uani 1 1 d .
H26A H 0.9478 0.3841 0.0793 0.028 Uiso 1 1 calc R
H26B H 0.9952 0.4182 0.1983 0.028 Uiso 1 1 calc R
H26C H 1.0405 0.3234 0.1715 0.028 Uiso 1 1 calc R
C23 C 1.1070(4) 0.4390(3) 0.1361(3) 0.0139(11) Uani 1 1 d .
C5 C 1.1701(4) 0.4354(3) 0.5043(4) 0.0211(12) Uani 1 1 d .
H5A H 1.1152 0.4611 0.5234 0.025 Uiso 1 1 calc R
C27 C 1.3858(4) 0.5938(3) 0.1178(3) 0.0169(11) Uani 1 1 d .
H27A H 1.3947 0.6522 0.1587 0.020 Uiso 1 1 calc R
C1 C 1.4912(4) 0.3434(3) 0.3086(4) 0.0149(11) Uani 1 1 d .
C12 C 1.8984(4) 0.3194(3) 0.4744(4) 0.0164(11) Uani 1 1 d .
H12A H 1.9642 0.3113 0.5388 0.020 Uiso 1 1 calc R
C2 C 1.3259(3) 0.3663(3) 0.4477(3) 0.0106(10) Uani 1 1 d .
C3 C 1.3299(4) 0.3385(3) 0.5420(3) 0.0170(11) Uani 1 1 d .
H3B H 1.3860 0.2961 0.5861 0.020 Uiso 1 1 calc R
C4 C 1.2502(4) 0.3737(3) 0.5708(4) 0.0211(12) Uani 1 1 d .
H4A H 1.2502 0.3560 0.6352 0.025 Uiso 1 1 calc R
C29 C 1.3523(4) 0.6213(3) 0.0046(3) 0.0234(12) Uani 1 1 d .
H29A H 1.2803 0.6550 -0.0232 0.035 Uiso 1 1 calc R
H29B H 1.3441 0.5653 -0.0374 0.035 Uiso 1 1 calc R
H29C H 1.4111 0.6612 0.0015 0.035 Uiso 1 1 calc R
C13 C 1.9071(4) 0.3179(3) 0.3811(4) 0.0199(11) Uani 1 1 d .
H13A H 1.9787 0.3097 0.3811 0.024 Uiso 1 1 calc R
C11 C 1.7937(4) 0.3327(3) 0.4744(4) 0.0154(11) Uani 1 1 d .
H11A H 1.7877 0.3342 0.5385 0.018 Uiso 1 1 calc R
C14 C 1.8111(4) 0.3285(3) 0.2880(4) 0.0210(12) Uani 1 1 d .
H14A H 1.8168 0.3263 0.2237 0.025 Uiso 1 1 calc R
C15 C 1.7065(4) 0.3422(3) 0.2870(4) 0.0187(11) Uani 1 1 d .
H15A H 1.6409 0.3505 0.2226 0.022 Uiso 1 1 calc R

loop_
_atom_site_aniso_label
_atom_site_aniso_U_11
_atom_site_aniso_U_22
_atom_site_aniso_U_33
_atom_site_aniso_U_23
_atom_site_aniso_U_13
_atom_site_aniso_U_12
Ru1 0.00991(18) 0.01101(19) 0.00764(17) -0.0001(2) 0.00340(14) -0.0009(2)
Cl1 0.0191(6) 0.0178(7) 0.0119(6) -0.0040(5) 0.0052(5) -0.0072(5)
P1 0.0227(7) 0.0175(7) 0.0142(7) 0.0002(6) 0.0114(6) 0.0009(6)
F1 0.0338(18) 0.0368(19) 0.0358(18) 0.0125(15) 0.0236(15) -0.0024(14)
F2 0.0260(16) 0.0320(19) 0.0190(15) -0.0086(13) 0.0101(13) 0.0083(13)
F3 0.0363(18) 0.0210(17) 0.0283(17) -0.0068(14) 0.0211(15) 0.0006(13)
F4 0.0136(15) 0.0413(19) 0.0445(19) -0.0161(16) 0.0129(15) -0.0021(13)
F5 0.0280(18) 0.058(2) 0.0211(16) -0.0147(16) -0.0064(14) 0.0170(15)
O1 0.0147(18) 0.028(2) 0.0116(18) -0.0067(16) 0.0035(15) 0.0014(15)
N4 0.007(2) 0.012(2) 0.010(2) -0.0007(17) 0.0033(17) -0.0053(16)
N2 0.010(2) 0.014(2) 0.008(2) -0.0019(18) 0.0039(17) -0.0042(17)
F6 0.100(3) 0.0196(19) 0.057(2) 0.0056(16) 0.064(2) 0.0010(16)
N3 0.008(2) 0.020(2) 0.007(2) -0.0020(18) 0.0015(17) 0.0038(17)
C6 0.018(2) 0.011(3) 0.020(3) -0.001(2) 0.011(2) -0.001(2)
N1 0.016(2) 0.011(2) 0.011(2) -0.0023(18) 0.0056(18) -0.0050(17)
C24 0.015(2) 0.014(3) 0.009(2) 0.004(2) 0.001(2) 0.000(2)
C20 0.016(2) 0.017(3) 0.003(2) 0.001(2) 0.0021(19) 0.001(2)
C10 0.013(3) 0.007(3) 0.018(3) -0.001(2) 0.006(2) 0.002(2)
C21 0.016(3) 0.023(3) 0.002(2) 0.002(2) -0.001(2) 0.003(2)
C22 0.019(3) 0.013(3) 0.011(3) 0.000(2) 0.005(2) -0.006(2)
C25 0.017(3) 0.010(3) 0.008(2) -0.001(2) -0.001(2) 0.001(2)
C28 0.017(3) 0.030(3) 0.034(3) 0.013(3) 0.012(2) -0.002(2)
C26 0.013(3) 0.011(3) 0.024(3) 0.003(2) 0.002(2) -0.001(2)
C23 0.011(2) 0.020(3) 0.006(2) 0.002(2) 0.001(2) 0.000(2)
C5 0.020(3) 0.023(3) 0.026(3) -0.013(2) 0.015(2) -0.011(2)
C27 0.022(3) 0.017(3) 0.012(3) -0.002(2) 0.008(2) -0.006(2)
C1 0.020(3) 0.013(3) 0.013(3) 0.002(2) 0.009(2) 0.002(2)
C12 0.012(3) 0.011(3) 0.018(3) 0.000(2) -0.001(2) 0.000(2)
C2 0.011(2) 0.012(3) 0.007(2) -0.002(2) 0.001(2) -0.003(2)
C3 0.017(3) 0.017(3) 0.013(3) 0.001(2) 0.003(2) -0.007(2)
C4 0.029(3) 0.025(3) 0.015(3) -0.008(2) 0.014(3) -0.015(3)
C29 0.030(3) 0.024(3) 0.020(3) 0.001(2) 0.014(3) -0.004(2)
C13 0.013(3) 0.019(3) 0.029(3) -0.002(2) 0.010(2) -0.004(2)
C11 0.020(3) 0.013(3) 0.011(3) 0.001(2) 0.004(2) -0.001(2)
C14 0.026(3) 0.024(3) 0.019(3) -0.004(2) 0.014(3) -0.005(2)
C15 0.016(3) 0.024(3) 0.014(3) 0.001(2) 0.005(2) 0.000(2)

loop_
_atom_type_symbol
_atom_type_description
_atom_type_scat_dispersion_real
_atom_type_scat_dispersion_imag
_atom_type_scat_source
C C 0.0033 0.0016 'International Tables Vol C Tables 4.2.6.8 and 6.1.1.4'
H H 0.0000 0.0000 'International Tables Vol C Tables 4.2.6.8 and 6.1.1.4'
N N 0.0061 0.0033 'International Tables Vol C Tables 4.2.6.8 and 6.1.1.4'
O O 0.0106 0.0060 'International Tables Vol C Tables 4.2.6.8 and 6.1.1.4'
F F 0.0171 0.0103 'International Tables Vol C Tables 4.2.6.8 and 6.1.1.4'
P P 0.1023 0.0942 'International Tables Vol C Tables 4.2.6.8 and 6.1.1.4'
Cl Cl 0.1484 0.1585 'International Tables Vol C Tables 4.2.6.8 and 6.1.1.4'
Ru Ru -1.2594 0.8363 'International Tables Vol C Tables 4.2.6.8 and 6.1.1.4'

loop_
_geom_angle_atom_site_label_1
_geom_angle_atom_site_label_2
_geom_angle_atom_site_label_3
_geom_angle
N2 Ru1 N4 74.71(13)
N2 Ru1 C22 99.24(15)
N4 Ru1 C22 115.02(14)
N2 Ru1 C23 125.92(15)
N4 Ru1 C23 94.76(14)
C22 Ru1 C23 37.39(14)
N2 Ru1 C21 95.78(15)
N4 Ru1 C21 150.10(15)
C22 Ru1 C21 37.39(14)
C23 Ru1 C21 67.56(15)
N2 Ru1 C25 152.99(14)
N4 Ru1 C25 131.01(14)
C22 Ru1 C25 78.33(17)
C23 Ru1 C25 67.09(15)
C21 Ru1 C25 65.79(15)
N2 Ru1 C24 163.38(15)
N4 Ru1 C24 102.38(14)
C22 Ru1 C24 66.77(16)
C23 Ru1 C24 37.49(16)
C21 Ru1 C24 78.58(15)
C25 Ru1 C24 36.78(14)
N2 Ru1 C20 116.43(14)
N4 Ru1 C20 168.49(14)
C22 Ru1 C20 67.65(15)
C23 Ru1 C20 81.06(15)
C21 Ru1 C20 36.83(15)
C25 Ru1 C20 37.53(14)
C24 Ru1 C20 67.84(14)
N2 Ru1 Cl1 88.30(10)
N4 Ru1 Cl1 83.48(10)
C22 Ru1 Cl1 161.25(11)
C23 Ru1 Cl1 144.14(12)
C21 Ru1 Cl1 125.16(12)
C25 Ru1 Cl1 87.14(11)
C24 Ru1 Cl1 107.79(12)
C20 Ru1 Cl1 93.61(12)
F6 P1 F1 179.9(2)
F6 P1 F4 90.37(17)
F1 P1 F4 89.51(16)
F6 P1 F2 90.09(14)
F1 P1 F2 89.93(14)
F4 P1 F2 90.61(14)
F6 P1 F5 90.57(18)
F1 P1 F5 89.56(16)
F4 P1 F5 179.03(19)
F2 P1 F5 89.62(14)
F6 P1 F3 90.13(14)
F1 P1 F3 89.86(14)
F4 P1 F3 89.80(15)
F2 P1 F3 179.54(15)
F5 P1 F3 89.97(15)
C6 N4 C2 117.9(4)
C6 N4 Ru1 127.8(3)
C2 N4 Ru1 113.5(2)
N1 N2 C1 111.0(3)
N1 N2 Ru1 122.6(3)
C1 N2 Ru1 126.3(3)
C1 N3 C10 125.2(4)
N4 C6 C5 121.7(4)
N2 N1 C2 111.3(4)
C25 C24 C23 119.9(4)
C25 C24 Ru1 71.5(2)
C23 C24 Ru1 70.6(3)
C21 C20 C25 116.2(4)
C21 C20 C27 123.7(4)
C25 C20 C27 120.1(4)
C21 C20 Ru1 70.9(2)
C25 C20 Ru1 70.8(2)
C27 C20 Ru1 130.1(3)
C15 C10 C11 120.8(4)
C15 C10 N3 122.3(4)
C11 C10 N3 116.8(4)
C20 C21 C22 122.1(4)
C20 C21 Ru1 72.3(2)
C22 C21 Ru1 70.7(2)
C23 C22 C21 120.8(4)
C23 C22 Ru1 71.5(2)
C21 C22 Ru1 71.9(2)
C24 C25 C20 122.6(4)
C24 C25 Ru1 71.7(3)
C20 C25 Ru1 71.7(2)
C22 C23 C24 118.3(4)
C22 C23 C26 121.2(4)
C24 C23 C26 120.6(4)
C22 C23 Ru1 71.1(2)
C24 C23 Ru1 71.9(2)
C26 C23 Ru1 128.1(3)
C6 C5 C4 119.9(4)
C20 C27 C28 113.5(4)
C20 C27 C29 108.9(4)
C28 C27 C29 111.4(4)
O1 C1 N3 129.5(4)
O1 C1 N2 118.1(4)
N3 C1 N2 112.4(4)
C13 C12 C11 120.2(4)
N4 C2 C3 123.4(4)
N4 C2 N1 117.6(3)
C3 C2 N1 119.0(4)
C2 C3 C4 118.2(4)
C3 C4 C5 118.9(4)
C14 C13 C12 119.5(4)
C10 C11 C12 119.5(4)
C13 C14 C15 120.9(4)
C10 C15 C14 119.2(4)

loop_
_geom_bond_atom_site_label_1
_geom_bond_atom_site_label_2
_geom_bond_distance
Ru1 N2 2.013(4)
Ru1 N4 2.074(3)
Ru1 C22 2.198(4)
Ru1 C23 2.204(4)
Ru1 C21 2.213(4)
Ru1 C25 2.219(4)
Ru1 C24 2.221(4)
Ru1 C20 2.231(4)
Ru1 Cl1 2.3798(12)
P1 F6 1.581(3)
P1 F1 1.585(3)
P1 F4 1.589(3)
P1 F2 1.594(3)
P1 F5 1.598(3)
P1 F3 1.602(3)
O1 C1 1.201(5)
N4 C6 1.340(5)
N4 C2 1.356(5)
N2 N1 1.280(4)
N2 C1 1.485(5)
N3 C1 1.343(5)
N3 C10 1.425(5)
C6 C5 1.384(6)
N1 C2 1.387(5)
C24 C25 1.400(5)
C24 C23 1.422(6)
C20 C21 1.404(6)
C20 C25 1.431(5)
C20 C27 1.515(6)
C10 C15 1.378(6)
C10 C11 1.378(6)
C21 C22 1.414(6)
C22 C23 1.411(6)
C28 C27 1.521(6)
C26 C23 1.497(5)
C5 C4 1.384(6)
C27 C29 1.521(6)
C12 C13 1.380(6)
C12 C11 1.392(6)
C2 C3 1.378(6)
C3 C4 1.379(6)
C13 C14 1.378(6)
C14 C15 1.384(6)
